data_4001241
loop_
_publ_author_name
'Calvert, Craig'
'Joesten, Raymond'
'Ngala, Katana'
'Villegas, Josanlet'
'Morey, Aimee'
'Shen, Xiongfei'
'Suib, Steven L.'

_publ_section_title
;
 Synthesis, Characterization, and Rietveld Refinement of
 Tungsten-Framework-Doped Porous Manganese Oxide (K-OMS-2) Material
;
_journal_issue 20
_journal_name_full 'Chemistry of Materials'
_journal_page_first 6382
_journal_paper_doi 10.1021/cm801146m
_journal_volume 20
_journal_year 2008
_chemical_formula_sum 'K0.07 Mn0.5 O W0'
_chemical_formula_weight 46.58
_chemical_name_systematic ' ?'
_space_group_IT_number 87
_symmetry_cell_setting tetragonal
_symmetry_space_group_name_Hall '-I 4'
_symmetry_space_group_name_H-M 'I 4/m'
_audit_creation_date 2006-12-11T09:53
_audit_creation_method 'from EXP file using GSAS2CIF'
_audit_update_record ' 2006-12-11T09:53  Initial CIF as created by GSAS2CIF'
_cell_angle_alpha 90.0
_cell_angle_beta 90.0
_cell_angle_gamma 90.0
_cell_formula_units_Z 16
_cell_length_a 9.81605(14)
_cell_length_b 9.81605
_cell_length_c 2.85489(5)
_cell_volume 275.082(6)
_computing_structure_refinement GSAS
_diffrn_radiation_polarisn_ratio 0.5
_diffrn_radiation_probe x-ray
_exptl_absorpt_correction_T_max 0.81523
_exptl_absorpt_correction_T_min 0.08609
_exptl_absorpt_process_details
;   GSAS Absorption/surface roughness correction: function number 3
 Surface roughness abs. correction (Suortti)
Terms =     0.31883E-01    0.39786    
Correction is not refined.
;
_pd_block_id 2006-12-11T09:53|W-ATE1-50D|Katana_Ngala|Scintag_XDS2000
_pd_calc_method 'Rietveld Refinement'
_pd_instr_location ' ?'
_pd_meas_2theta_range_inc 0.02
_pd_meas_2theta_range_max 80.0
_pd_meas_2theta_range_min 5.0
_pd_meas_number_of_points 3751
_pd_phase_name 'from C:/Documents and Settings/Katana Ngala/My Documents/refinemen'
_pd_proc_2theta_range_inc 0.02
_pd_proc_2theta_range_max 80.0
_pd_proc_2theta_range_min 5.0
_pd_proc_info_datetime 2006-12-11T09:53:51
_pd_proc_info_excluded_regions ' ?'
_pd_proc_ls_background_function
;   GSAS Background function number 1 with  6 terms.
 Shifted Chebyshev function of 1st kind
      1:    1060.03     2:   -1208.63     3:    727.052     4:   -383.116    
      5:    141.412     6:   -23.5858    
;
_pd_proc_ls_peak_cutoff 0.00500
_pd_proc_ls_profile_function
;
 CW Profile function number 2 with  18 terms
 Profile coefficients for Simpson's rule integration of pseudovoigt function
 C.J. Howard (1982). J. Appl. Cryst.,15,615-620.
 P. Thompson, D.E. Cox & J.B. Hastings (1987). J. Appl. Cryst.,20,79-83.
 Peak tails are ignored  where the intensity is below 0.0050 times the peak
   Aniso. broadening axis   0.0   0.0   1.0
;
_pd_proc_ls_prof_R_factor 0.0426
_pd_proc_ls_prof_wR_expected 0.0274
_pd_proc_ls_prof_wR_factor 0.0569
_pd_proc_number_of_points 3751
_pd_spec_mounting ' ?'
_refine_ls_goodness_of_fit_all 2.08
_refine_ls_matrix_type full
_refine_ls_number_parameters 9
_refine_ls_number_restraints 0
_refine_ls_R_Fsqd_factor 0.06145
_refine_ls_shift/su_max 0.02
_refine_ls_shift/su_mean 0.01
_reflns_d_resolution_high 1.215
_reflns_d_resolution_low 3.470
_reflns_limit_h_max 8
_reflns_limit_h_min 0
_reflns_limit_k_max 8
_reflns_limit_k_min 0
_reflns_limit_l_max 2
_reflns_limit_l_min 0
_reflns_number_total 106
_cod_data_source_file cm801146m_si_001.cif
_cod_data_source_block W-ATE1-50D_publ
_cod_depositor_comments
;
The following automatic conversions were performed:

'_geom_bond_publ_flag' value 'N' changed to 'n' according to
/home/saulius/struct/CIF-dictionaries/cif_core.dic dictionary named
'cif_core.dic' version 2.4.1 from 2010-06-29 (87
times).

'_geom_angle_publ_flag' value 'N' changed to 'n' according
to /home/saulius/struct/CIF-dictionaries/cif_core.dic dictionary
named 'cif_core.dic' version 2.4.1 from 2010-06-29 (238 times).

Automatic conversion script
Id: cif_fix_values 1715 2011-07-08 13:25:40Z adriana 
;
_cod_original_cell_volume 275.083(8)
_cod_original_sg_symbol_H-M I4/m
_cod_original_formula_sum 'K0.07 Mn0.50 O W0.00'
_cod_database_code 4001241
_gsas_exptl_extinct_corr_t_min 1.00000
_gsas_exptl_extinct_corr_t_max 1.00000

loop_
_symmetry_equiv_pos_site_id
_symmetry_equiv_pos_as_xyz
1 +x,+y,+z
2 -y,+x,+z
3 -x,-y,+z
4 +y,-x,+z
-1 -x,-y,-z
-2 +y,-x,-z
-3 +x,+y,-z
-4 -y,+x,-z
101 +x+1/2,+y+1/2,+z+1/2
102 -y+1/2,+x+1/2,+z+1/2
103 -x+1/2,-y+1/2,+z+1/2
104 +y+1/2,-x+1/2,+z+1/2
-101 -x+1/2,-y+1/2,-z+1/2
-102 +y+1/2,-x+1/2,-z+1/2
-103 +x+1/2,+y+1/2,-z+1/2
-104 -y+1/2,+x+1/2,-z+1/2

loop_
_atom_site_type_symbol
_atom_site_label
_atom_site_fract_x
_atom_site_fract_y
_atom_site_fract_z
_atom_site_occupancy
_atom_site_thermal_displace_type
_atom_site_U_iso_or_equiv
_atom_site_symmetry_multiplicity
K K1 0.0 0.0 0.5 0.53102 Uiso 0.025 2
Mn Mn1 0.35047 0.16824 0.0 0.99193 Uiso 0.025 8
O O1 0.54683 0.16008 0.0 1.0 Uiso 0.025 8
O O2 0.15671 0.20136 0.0 1.0 Uiso 0.025 8
W W 0.35047 0.16824 0.0 0.00807 Uiso 0.025 8

loop_
_atom_type_symbol
_atom_type_number_in_cell
_atom_type_scat_dispersion_real
_atom_type_scat_dispersion_imag
_atom_type_scat_Cromer_Mann_a1
_atom_type_scat_Cromer_Mann_a2
_atom_type_scat_Cromer_Mann_a3
_atom_type_scat_Cromer_Mann_a4
_atom_type_scat_Cromer_Mann_b1
_atom_type_scat_Cromer_Mann_b2
_atom_type_scat_Cromer_Mann_b3
_atom_type_scat_Cromer_Mann_b4
_atom_type_scat_Cromer_Mann_c
_atom_type_scat_source
K 1.062 0.000 0.000 8.21860 12.7949 7.43980 0.77480 1.05190 213.187 0.86590 41.6841 1.42280 International_Tables_Vol_C
Mn 7.935 0.000 0.000 11.2819 5.34090 7.35730 0.34320 3.01930 17.8674 2.24410 83.7543 1.08960 International_Tables_Vol_C
O 16.0 0.000 0.000 3.04850 13.2771 2.28680 5.70110 1.54630 0.32390 0.86700 32.9089 0.25080 International_Tables_Vol_C
W 0.065 0.000 0.000 29.0818 1.72029 15.4300 9.22590 14.4327 0.32170 5.11982 57.0560 9.88750 International_Tables_Vol_C

loop_
_diffrn_radiation_wavelength
_diffrn_radiation_wavelength_wt
_diffrn_radiation_type
_diffrn_radiation_wavelength_id
1.540600 1.000 CuK\a~1~ 1
1.544400 0.500 CuK\a~2~ 2

loop_
_geom_angle_atom_site_label_1
_geom_angle_atom_site_label_2
_geom_angle_atom_site_label_3
_geom_angle
_geom_angle_site_symmetry_1
_geom_angle_site_symmetry_3
_geom_angle_publ_flag
K1 K1 K1 180.0 1_554 1_556 n
K1 K1 Mn1 90.0 1_554 101_445 n
K1 K1 Mn1 90.0 1_554 102_545 n
K1 K1 Mn1 90.0 1_554 103_555 n
K1 K1 Mn1 90.0 1_554 104_455 n
K1 K1 O2 60.3197(5) 1_554 1_555 n
K1 K1 O2 119.6803(5) 1_554 1_556 n
K1 K1 O2 60.3197(5) 1_554 2_555 n
K1 K1 O2 119.6803(5) 1_554 2_556 n
K1 K1 O2 60.3197(5) 1_554 3_555 n
K1 K1 O2 119.6803(5) 1_554 3_556 n
K1 K1 O2 60.3197(5) 1_554 4_555 n
K1 K1 O2 119.6803(5) 1_554 4_556 n
K1 K1 W 90.0 1_554 101_445 n
K1 K1 W 90.0 1_554 102_545 n
K1 K1 W 90.0 1_554 103_555 n
K1 K1 W 90.0 1_554 104_455 n
K1 K1 Mn1 90.0 1_556 101_445 n
K1 K1 Mn1 90.0 1_556 102_545 n
K1 K1 Mn1 90.0 1_556 103_555 n
K1 K1 Mn1 90.0 1_556 104_455 n
K1 K1 O2 119.6803(5) 1_556 1_555 n
K1 K1 O2 60.3197(5) 1_556 1_556 n
K1 K1 O2 119.6803(5) 1_556 2_555 n
K1 K1 O2 60.3197(5) 1_556 2_556 n
K1 K1 O2 119.6803(5) 1_556 3_555 n
K1 K1 O2 60.3197(5) 1_556 3_556 n
K1 K1 O2 119.6803(5) 1_556 4_555 n
K1 K1 O2 60.3197(5) 1_556 4_556 n
K1 K1 W 90.0 1_556 101_445 n
K1 K1 W 90.0 1_556 102_545 n
K1 K1 W 90.0 1_556 103_555 n
K1 K1 W 90.0 1_556 104_455 n
Mn1 K1 Mn1 90.0 101_445 102_545 n
Mn1 K1 Mn1 180.0 101_445 103_555 n
Mn1 K1 Mn1 90.0 101_445 104_455 n
Mn1 K1 O2 147.6007(5) 101_445 1_555 n
Mn1 K1 O2 147.6007(5) 101_445 1_556 n
Mn1 K1 O2 101.81400(10) 101_445 2_555 n
Mn1 K1 O2 101.81400(10) 101_445 2_556 n
Mn1 K1 O2 32.3993(5) 101_445 3_555 n
Mn1 K1 O2 32.3993(5) 101_445 3_556 n
Mn1 K1 O2 78.18600(10) 101_445 4_555 n
Mn1 K1 O2 78.18600(10) 101_445 4_556 n
Mn1 K1 W 0.0 101_445 101_445 n
Mn1 K1 W 90.0 101_445 102_545 n
Mn1 K1 W 180.0 101_445 103_555 n
Mn1 K1 W 90.0 101_445 104_455 n
Mn1 K1 Mn1 90.0 102_545 103_555 n
Mn1 K1 Mn1 180.0 102_545 104_455 n
Mn1 K1 O2 78.18600(10) 102_545 1_555 n
Mn1 K1 O2 78.18600(10) 102_545 1_556 n
Mn1 K1 O2 147.6007(5) 102_545 2_555 n
Mn1 K1 O2 147.6007(5) 102_545 2_556 n
Mn1 K1 O2 101.81400(10) 102_545 3_555 n
Mn1 K1 O2 101.81400(10) 102_545 3_556 n
Mn1 K1 O2 32.3993(5) 102_545 4_555 n
Mn1 K1 O2 32.3993(5) 102_545 4_556 n
Mn1 K1 W 90.0 102_545 101_445 n
Mn1 K1 W 0.0 102_545 102_545 n
Mn1 K1 W 90.0 102_545 103_555 n
Mn1 K1 W 180.0 102_545 104_455 n
Mn1 K1 Mn1 90.0 103_555 104_455 n
Mn1 K1 O2 32.3993(5) 103_555 1_555 n
Mn1 K1 O2 32.3993(5) 103_555 1_556 n
Mn1 K1 O2 78.18600(10) 103_555 2_555 n
Mn1 K1 O2 78.18600(10) 103_555 2_556 n
Mn1 K1 O2 147.6007(5) 103_555 3_555 n
Mn1 K1 O2 147.6007(5) 103_555 3_556 n
Mn1 K1 O2 101.81400(10) 103_555 4_555 n
Mn1 K1 O2 101.81400(10) 103_555 4_556 n
Mn1 K1 W 180.0 103_555 101_445 n
Mn1 K1 W 90.0 103_555 102_545 n
Mn1 K1 W 0.0 103_555 103_555 n
Mn1 K1 W 90.0 103_555 104_455 n
Mn1 K1 O2 101.81400(10) 104_455 1_555 n
Mn1 K1 O2 101.81400(10) 104_455 1_556 n
Mn1 K1 O2 32.3993(5) 104_455 2_555 n
Mn1 K1 O2 32.3993(5) 104_455 2_556 n
Mn1 K1 O2 78.18600(10) 104_455 3_555 n
Mn1 K1 O2 78.18600(10) 104_455 3_556 n
Mn1 K1 O2 147.6007(5) 104_455 4_555 n
Mn1 K1 O2 147.6007(5) 104_455 4_556 n
Mn1 K1 W 90.0 104_455 101_445 n
Mn1 K1 W 180.0 104_455 102_545 n
Mn1 K1 W 90.0 104_455 103_555 n
Mn1 K1 W 0.0 104_455 104_455 n
O2 K1 O2 59.3605(11) 1_555 1_556 n
O2 K1 O2 75.8074(5) 1_555 2_555 n
O2 K1 O2 104.1926(5) 1_555 2_556 n
O2 K1 O2 120.6395(11) 1_555 3_555 n
O2 K1 O2 180.0 1_555 3_556 n
O2 K1 O2 75.8074(5) 1_555 4_555 n
O2 K1 O2 104.1926(5) 1_555 4_556 n
O2 K1 W 147.6007(5) 1_555 101_445 n
O2 K1 W 78.18600(10) 1_555 102_545 n
O2 K1 W 32.3993(5) 1_555 103_555 n
O2 K1 W 101.81400(10) 1_555 104_455 n
O2 K1 O2 104.1926(5) 1_556 2_555 n
O2 K1 O2 75.8074(5) 1_556 2_556 n
O2 K1 O2 180.0 1_556 3_555 n
O2 K1 O2 120.6395(11) 1_556 3_556 n
O2 K1 O2 104.1926(5) 1_556 4_555 n
O2 K1 O2 75.8074(5) 1_556 4_556 n
O2 K1 W 147.6007(5) 1_556 101_445 n
O2 K1 W 78.18600(10) 1_556 102_545 n
O2 K1 W 32.3993(5) 1_556 103_555 n
O2 K1 W 101.81400(10) 1_556 104_455 n
O2 K1 O2 59.3605(11) 2_555 2_556 n
O2 K1 O2 75.8074(5) 2_555 3_555 n
O2 K1 O2 104.1926(5) 2_555 3_556 n
O2 K1 O2 120.6395(11) 2_555 4_555 n
O2 K1 O2 180.0 2_555 4_556 n
O2 K1 W 101.81400(10) 2_555 101_445 n
O2 K1 W 147.6007(5) 2_555 102_545 n
O2 K1 W 78.18600(10) 2_555 103_555 n
O2 K1 W 32.3993(5) 2_555 104_455 n
O2 K1 O2 104.1926(5) 2_556 3_555 n
O2 K1 O2 75.8074(5) 2_556 3_556 n
O2 K1 O2 180.0 2_556 4_555 n
O2 K1 O2 120.6395(11) 2_556 4_556 n
O2 K1 W 101.81400(10) 2_556 101_445 n
O2 K1 W 147.6007(5) 2_556 102_545 n
O2 K1 W 78.18600(10) 2_556 103_555 n
O2 K1 W 32.3993(5) 2_556 104_455 n
O2 K1 O2 59.3605(11) 3_555 3_556 n
O2 K1 O2 75.8074(5) 3_555 4_555 n
O2 K1 O2 104.1926(5) 3_555 4_556 n
O2 K1 W 32.3993(5) 3_555 101_445 n
O2 K1 W 101.81400(10) 3_555 102_545 n
O2 K1 W 147.6007(5) 3_555 103_555 n
O2 K1 W 78.18600(10) 3_555 104_455 n
O2 K1 O2 104.1926(5) 3_556 4_555 n
O2 K1 O2 75.8074(5) 3_556 4_556 n
O2 K1 W 32.3993(5) 3_556 101_445 n
O2 K1 W 101.81400(10) 3_556 102_545 n
O2 K1 W 147.6007(5) 3_556 103_555 n
O2 K1 W 78.18600(10) 3_556 104_455 n
O2 K1 O2 59.3605(11) 4_555 4_556 n
O2 K1 W 78.18600(10) 4_555 101_445 n
O2 K1 W 32.3993(5) 4_555 102_545 n
O2 K1 W 101.81400(10) 4_555 103_555 n
O2 K1 W 147.6007(5) 4_555 104_455 n
O2 K1 W 78.18600(10) 4_556 101_445 n
O2 K1 W 32.3993(5) 4_556 102_545 n
O2 K1 W 101.81400(10) 4_556 103_555 n
O2 K1 W 147.6007(5) 4_556 104_455 n
W K1 W 90.0 101_445 102_545 n
W K1 W 180.0 101_445 103_555 n
W K1 W 90.0 101_445 104_455 n
W K1 W 90.0 102_545 103_555 n
W K1 W 180.0 102_545 104_455 n
W K1 W 90.0 103_555 104_455 n
K1 Mn1 O1 68.1176 101_554 1_555 n
K1 Mn1 O1 127.3173(5) 101_554 102_544 n
K1 Mn1 O1 127.3173(5) 101_554 102_545 n
K1 Mn1 O2 104.5629 101_554 1_555 n
K1 Mn1 O2 53.6193(5) 101_554 103_554 n
K1 Mn1 O2 53.6193(5) 101_554 103_555 n
O1 Mn1 O1 91.6614 1_555 102_544 n
O1 Mn1 O1 91.6614 1_555 102_545 n
O1 Mn1 O2 172.6805 1_555 1_555 n
O1 Mn1 O2 93.692 1_555 103_554 n
O1 Mn1 O2 93.692 1_555 103_555 n
O1 Mn1 O1 100.0717(12) 102_544 102_545 n
O1 Mn1 O2 93.0375 102_544 1_555 n
O1 Mn1 O2 81.6416(12) 102_544 103_554 n
O1 Mn1 O2 174.33350(10) 102_544 103_555 n
O1 Mn1 O2 93.0375 102_545 1_555 n
O1 Mn1 O2 174.33350(10) 102_545 103_554 n
O1 Mn1 O2 81.6416(12) 102_545 103_555 n
O2 Mn1 O2 81.45430(10) 1_555 103_554 n
O2 Mn1 O2 81.45430(10) 1_555 103_555 n
O2 Mn1 O2 96.1472(12) 103_554 103_555 n
Mn1 O1 Mn1 129.9152(6) 1_555 104_554 n
Mn1 O1 Mn1 129.9152(6) 1_555 104_555 n
Mn1 O1 W 0.0 1_555 1_555 n
Mn1 O1 W 129.9152(6) 1_555 104_554 n
Mn1 O1 W 129.9152(6) 1_555 104_555 n
Mn1 O1 Mn1 100.0717(12) 104_554 104_555 n
Mn1 O1 W 129.9152(6) 104_554 1_555 n
Mn1 O1 W 0.0 104_554 104_554 n
Mn1 O1 W 100.0717(12) 104_554 104_555 n
Mn1 O1 W 129.9152(6) 104_555 1_555 n
Mn1 O1 W 100.0717(12) 104_555 104_554 n
Mn1 O1 W 0.0 104_555 104_555 n
W O1 W 129.9152(6) 1_555 104_554 n
W O1 W 129.9152(6) 1_555 104_555 n
W O1 W 100.0717(12) 104_554 104_555 n
K1 O2 K1 59.3605(11) 1_554 1_555 n
K1 O2 Mn1 114.23370(10) 1_554 1_555 n
K1 O2 Mn1 93.9814(10) 1_554 103_554 n
K1 O2 Mn1 143.72960(20) 1_554 103_555 n
K1 O2 W 114.23370(10) 1_554 1_555 n
K1 O2 W 93.9814(10) 1_554 103_554 n
K1 O2 W 143.72960(20) 1_554 103_555 n
K1 O2 Mn1 114.23370(10) 1_555 1_555 n
K1 O2 Mn1 143.72960(20) 1_555 103_554 n
K1 O2 Mn1 93.9814(10) 1_555 103_555 n
K1 O2 W 114.23370(10) 1_555 1_555 n
K1 O2 W 143.72960(20) 1_555 103_554 n
K1 O2 W 93.9814(10) 1_555 103_555 n
Mn1 O2 Mn1 98.54570(10) 1_555 103_554 n
Mn1 O2 Mn1 98.54570(10) 1_555 103_555 n
Mn1 O2 W 0.0 1_555 1_555 n
Mn1 O2 W 98.54570(10) 1_555 103_554 n
Mn1 O2 W 98.54570(10) 1_555 103_555 n
Mn1 O2 Mn1 96.1472(12) 103_554 103_555 n
Mn1 O2 W 98.54570(10) 103_554 1_555 n
Mn1 O2 W 0.0 103_554 103_554 n
Mn1 O2 W 96.1472(12) 103_554 103_555 n
Mn1 O2 W 98.54570(10) 103_555 1_555 n
Mn1 O2 W 96.1472(12) 103_555 103_554 n
Mn1 O2 W 0.0 103_555 103_555 n
W O2 W 98.54570(10) 1_555 103_554 n
W O2 W 98.54570(10) 1_555 103_555 n
W O2 W 96.1472(12) 103_554 103_555 n
K1 W O1 68.1176 101_554 1_555 n
K1 W O1 127.3173(5) 101_554 102_544 n
K1 W O1 127.3173(5) 101_554 102_545 n
K1 W O2 104.5629 101_554 1_555 n
K1 W O2 53.6193(5) 101_554 103_554 n
K1 W O2 53.6193(5) 101_554 103_555 n
O1 W O1 91.6614 1_555 102_544 n
O1 W O1 91.6614 1_555 102_545 n
O1 W O2 172.6805 1_555 1_555 n
O1 W O2 93.692 1_555 103_554 n
O1 W O2 93.692 1_555 103_555 n
O1 W O1 100.0717(12) 102_544 102_545 n
O1 W O2 93.0375 102_544 1_555 n
O1 W O2 81.6416(12) 102_544 103_554 n
O1 W O2 174.33350(10) 102_544 103_555 n
O1 W O2 93.0375 102_545 1_555 n
O1 W O2 174.33350(10) 102_545 103_554 n
O1 W O2 81.6416(12) 102_545 103_555 n
O2 W O2 81.45430(10) 1_555 103_554 n
O2 W O2 81.45430(10) 1_555 103_555 n
O2 W O2 96.1472(12) 103_554 103_555 n

loop_
_geom_bond_atom_site_label_1
_geom_bond_atom_site_label_2
_geom_bond_distance
_geom_bond_site_symmetry_2
_geom_bond_publ_flag
K1 K1 2.85489(5) 1_554 n
K1 K1 2.85489(5) 1_556 n
K1 Mn1 4.07433(5) 1_555 n
K1 Mn1 4.07433(5) 1_556 n
K1 Mn1 4.07433(5) 2_555 n
K1 Mn1 4.07433(5) 2_556 n
K1 Mn1 4.07433(5) 3_555 n
K1 Mn1 4.07433(5) 3_556 n
K1 Mn1 4.07433(5) 4_555 n
K1 Mn1 4.07433(5) 4_556 n
K1 Mn1 3.57206(5) 101_445 n
K1 Mn1 3.57206(5) 102_545 n
K1 Mn1 3.57206(5) 103_555 n
K1 Mn1 3.57206(5) 104_455 n
K1 O1 3.36818(5) 101_445 n
K1 O1 3.36818(5) 102_545 n
K1 O1 3.36818(5) 103_555 n
K1 O1 3.36818(5) 104_455 n
K1 O2 2.882800(30) 1_555 n
K1 O2 2.882800(30) 1_556 n
K1 O2 2.882800(30) 2_555 n
K1 O2 2.882800(30) 2_556 n
K1 O2 2.882800(30) 3_555 n
K1 O2 2.882800(30) 3_556 n
K1 O2 2.882800(30) 4_555 n
K1 O2 2.882800(30) 4_556 n
K1 W 4.07433(5) 1_555 n
K1 W 4.07433(5) 1_556 n
K1 W 4.07433(5) 2_555 n
K1 W 4.07433(5) 2_556 n
K1 W 4.07433(5) 3_555 n
K1 W 4.07433(5) 3_556 n
K1 W 4.07433(5) 4_555 n
K1 W 4.07433(5) 4_556 n
K1 W 3.57206(5) 101_445 n
K1 W 3.57206(5) 102_545 n
K1 W 3.57206(5) 103_555 n
K1 W 3.57206(5) 104_455 n
Mn1 K1 4.07433(5) 1_554 n
Mn1 K1 4.07433(5) 1_555 n
Mn1 K1 3.57206(5) 101_554 n
Mn1 Mn1 2.85489(5) 1_554 n
Mn1 Mn1 2.85489(5) 1_556 n
Mn1 Mn1 2.916240(30) 103_554 n
Mn1 Mn1 2.916240(30) 103_555 n
Mn1 O1 1.929160(30) 1_555 n
Mn1 O1 1.862420(20) 102_544 n
Mn1 O1 1.862420(20) 102_545 n
Mn1 O2 1.929560(30) 1_555 n
Mn1 O2 1.918600(20) 103_554 n
Mn1 O2 1.918600(20) 103_555 n
Mn1 W 2.85489(5) 1_554 n
Mn1 W 2.85489(5) 1_556 n
Mn1 W 2.916240(30) 103_554 n
Mn1 W 2.916240(30) 103_555 n
O1 K1 3.36818(5) 101_554 n
O1 Mn1 1.929160(30) 1_555 n
O1 Mn1 1.862420(20) 104_554 n
O1 Mn1 1.862420(20) 104_555 n
O1 W 1.929160(30) 1_555 n
O1 W 1.862420(20) 104_554 n
O1 W 1.862420(20) 104_555 n
O2 K1 2.882800(30) 1_554 n
O2 K1 2.882800(30) 1_555 n
O2 Mn1 1.929560(30) 1_555 n
O2 Mn1 1.918600(20) 103_554 n
O2 Mn1 1.918600(20) 103_555 n
O2 W 1.929560(30) 1_555 n
O2 W 1.918600(20) 103_554 n
O2 W 1.918600(20) 103_555 n
W K1 4.07433(5) 1_554 n
W K1 4.07433(5) 1_555 n
W K1 3.57206(5) 101_554 n
W Mn1 2.85489(5) 1_554 n
W Mn1 2.85489(5) 1_556 n
W Mn1 2.916240(30) 103_554 n
W Mn1 2.916240(30) 103_555 n
W O1 1.929160(30) 1_555 n
W O1 1.862420(20) 102_544 n
W O1 1.862420(20) 102_545 n
W O2 1.929560(30) 1_555 n
W O2 1.918600(20) 103_554 n
W O2 1.918600(20) 103_555 n
W W 2.85489(5) 1_554 n
W W 2.85489(5) 1_556 n
W W 2.916240(30) 103_554 n
W W 2.916240(30) 103_555 n
